data_2022473
loop_
_publ_author_name
'Mason, Helen E.'
'Howard, Judith A. K.'
'Sparkes, Hazel A.'

_publ_section_title
;
 Selected solid-state behaviour of three di-<i>tert</i>-butyl-substituted
 <i>N</i>-salicylideneaniline derivatives: temperature-induced phase
 transitions and chromic behaviour
;
_journal_coeditor_code WV3002
_journal_issue 10
_journal_name_full 'Acta Crystallographica Section C'
_journal_page_first 659
_journal_page_last 667
_journal_paper_doi 10.1107/S2053229621008780
_journal_volume 77
_journal_year 2021
_chemical_formula_iupac 'C21 H26 Cl N O'
_chemical_formula_moiety 'C21 H26 Cl N O'
_chemical_formula_sum 'C21 H26 Cl N O'
_chemical_formula_weight 343.88
_chemical_name_common N-(4-chloroaniline)-3,5-di-tertbutylsalicylidene
_chemical_name_systematic
;
(<i>E</i>)-2,4-Di-<i>tert</i>-butyl-6-{[(4-chlorophenyl)imino]methyl}phenol
;
_space_group_crystal_system monoclinic
_space_group_IT_number 14
_space_group_name_Hall '-P 2ybc'
_space_group_name_H-M_alt 'P 1 21/c 1'
_atom_sites_solution_hydrogens mixed
_atom_sites_solution_primary direct
_audit_creation_method
;
Olex2 1.3
(compiled 2020.02.04 svn.rd84adfe8 for OlexSys, GUI svn.r6032)
;
_cell_angle_alpha 90
_cell_angle_beta 91.536(6)
_cell_angle_gamma 90
_cell_formula_units_Z 4
_cell_length_a 17.7326(13)
_cell_length_b 10.4696(7)
_cell_length_c 10.2385(7)
_cell_measurement_reflns_used 1441
_cell_measurement_temperature 150(2)
_cell_measurement_theta_max 30.4956
_cell_measurement_theta_min 2.7775
_cell_volume 1900.1(2)
_computing_cell_refinement
;
CrysAlis PRO (Agilent, 2011)
;
_computing_data_collection
;
CrysAlis PRO (Agilent, 2011)
;
_computing_data_reduction
;
CrysAlis PRO (Agilent, 2011)
;
_computing_molecular_graphics
;
OLEX2 (Dolomanov <i>et al.</i>,  2009)
;
_computing_publication_material
;
OLEX2 (Dolomanov <i>et al.</i>,  2009)
;
_computing_structure_refinement
;
SHELXL2018 (Sheldrick, 2015)
;
_computing_structure_solution
;
SHELXS (Sheldrick, 2008)
;
_diffrn_ambient_temperature 150(2)
_diffrn_detector_area_resol_mean 16.1511
_diffrn_measured_fraction_theta_full 0.999
_diffrn_measured_fraction_theta_max 0.999
_diffrn_measurement_device_type 'Oxford Diffraction Xcalibur Sapphire3 Gemini ultra'
_diffrn_measurement_method '\w scans'
_diffrn_radiation_monochromator graphite
_diffrn_radiation_type 'Mo K\a'
_diffrn_radiation_wavelength 0.71073
_diffrn_reflns_av_R_equivalents 0.0534
_diffrn_reflns_av_unetI/netI 0.0805
_diffrn_reflns_limit_h_max 17
_diffrn_reflns_limit_h_min -21
_diffrn_reflns_limit_k_max 12
_diffrn_reflns_limit_k_min -8
_diffrn_reflns_limit_l_max 11
_diffrn_reflns_limit_l_min -12
_diffrn_reflns_number 8155
_diffrn_reflns_theta_full 25.242
_diffrn_reflns_theta_max 25.347
_diffrn_reflns_theta_min 2.783
_diffrn_source 'Enhance (Mo) X-ray Source'
_exptl_absorpt_coefficient_mu 0.208
_exptl_absorpt_correction_T_max 1.00000
_exptl_absorpt_correction_T_min 0.79492
_exptl_absorpt_correction_type multi-scan
_exptl_absorpt_process_details
;
(CrysAlis PRO; Oxford Diffraction, 2010)
;
_exptl_crystal_colour yellow
_exptl_crystal_density_diffrn 1.202
_exptl_crystal_description block
_exptl_crystal_F_000 736
_exptl_crystal_size_max 0.3292
_exptl_crystal_size_mid 0.2823
_exptl_crystal_size_min 0.0992
_refine_diff_density_max 0.252
_refine_diff_density_min -0.298
_refine_ls_extinction_method none
_refine_ls_goodness_of_fit_ref 1.075
_refine_ls_hydrogen_treatment mixed
_refine_ls_matrix_type full
_refine_ls_number_parameters 289
_refine_ls_number_reflns 3481
_refine_ls_number_restraints 151
_refine_ls_restrained_S_all 1.169
_refine_ls_R_factor_all 0.1005
_refine_ls_R_factor_gt 0.0632
_refine_ls_shift/su_max 0.001
_refine_ls_shift/su_mean 0.000
_refine_ls_structure_factor_coef Fsqd
_refine_ls_weighting_details 'w=1/[\s^2^(Fo^2^)+(0.0448P)^2^+0.2028P] where P=(Fo^2^+2Fc^2^)/3'
_refine_ls_weighting_scheme calc
_refine_ls_wR_factor_gt 0.1207
_refine_ls_wR_factor_ref 0.1383
_reflns_number_gt 2376
_reflns_number_total 3481
_reflns_threshold_expression 'I > 2\s(I)'
_cod_data_source_file wv3002sup1.cif
_cod_data_source_block 2_150K
_cod_database_code 2022473
_shelx_space_group_comment
;
The symmetry employed for this shelxl refinement is uniquely defined
by the following loop, which should always be used as a source of
symmetry information in preference to the above space-group names.
They are only intended as comments.
;
_shelx_estimated_absorpt_t_min 0.935
_shelx_estimated_absorpt_t_max 0.980

loop_
_space_group_symop_operation_xyz
'x, y, z'
'-x, y+1/2, -z+1/2'
'-x, -y, -z'
'x, -y-1/2, z-1/2'

loop_
_atom_site_type_symbol
_atom_site_label
_atom_site_fract_x
_atom_site_fract_y
_atom_site_fract_z
_atom_site_U_iso_or_equiv
_atom_site_adp_type
_atom_site_calc_flag
_atom_site_occupancy
_atom_site_disorder_assembly
_atom_site_disorder_group
Cl Cl1 1.13334(4) 0.94171(8) 0.78231(7) 0.0418(3) Uani d 1 . .
N N1 0.88685(13) 0.7046(2) 0.4618(2) 0.0297(6) Uani d 1 . .
C C2 0.71247(15) 0.5465(3) 0.2086(2) 0.0245(6) Uani d 1 . .
C C6 0.77422(15) 0.7228(3) 0.3264(3) 0.0280(7) Uani d 1 . .
C C1 0.76983(15) 0.5921(3) 0.2944(2) 0.0250(6) Uani d 1 . .
C C5 0.71949(16) 0.8067(3) 0.2757(3) 0.0302(7) Uani d 1 . .
H H5 0.722319 0.894499 0.298693 0.036 Uiso calc 1 . .
C C8 0.94438(15) 0.7641(3) 0.5403(2) 0.0287(7) Uani d 1 . .
C C13 1.01462(16) 0.7066(3) 0.5473(3) 0.0321(7) Uani d 1 . .
H H13 1.022808 0.629200 0.501449 0.038 Uiso calc 1 . .
C C12 1.07347(16) 0.7610(3) 0.6210(3) 0.0321(7) Uani d 1 . .
H H12 1.121797 0.721810 0.624755 0.039 Uiso calc 1 . .
C C11 1.06059(16) 0.8723(3) 0.6883(3) 0.0297(7) Uani d 1 . .
C C10 0.99071(17) 0.9303(3) 0.6841(3) 0.0351(8) Uani d 1 . .
H H10 0.982626 1.007216 0.730892 0.042 Uiso calc 1 . .
C C9 0.93248(17) 0.8753(3) 0.6110(3) 0.0363(8) Uani d 1 . .
H H9 0.883967 0.913852 0.609226 0.044 Uiso calc 1 . .
C C3 0.66052(15) 0.6364(3) 0.1612(2) 0.0272(7) Uani d 1 . .
H H3 0.621635 0.607362 0.102877 0.033 Uiso calc 1 . .
C C7 0.83423(16) 0.7736(3) 0.4093(3) 0.0317(7) Uani d 1 . .
H H7 0.834888 0.862856 0.425839 0.038 Uiso calc 1 . .
C C4 0.66156(15) 0.7661(3) 0.1933(2) 0.0270(7) Uani d 1 . .
C C14 0.70711(16) 0.4052(3) 0.1698(3) 0.0287(7) Uani d 1 . .
C C18 0.60129(16) 0.8594(3) 0.1399(2) 0.0321(7) Uani d 1 . .
C C15 0.69702(17) 0.3223(3) 0.2924(3) 0.0363(8) Uani d 1 . .
H H15A 0.649041 0.343670 0.332380 0.054 Uiso calc 1 . .
H H15B 0.738638 0.338686 0.355051 0.054 Uiso calc 1 . .
H H15C 0.696970 0.231892 0.267668 0.054 Uiso calc 1 . .
C C17 0.63941(17) 0.3789(3) 0.0769(3) 0.0403(8) Uani d 1 . .
H H17A 0.644986 0.427880 -0.003839 0.060 Uiso calc 1 . .
H H17B 0.592770 0.404457 0.118977 0.060 Uiso calc 1 . .
H H17C 0.637276 0.287527 0.056258 0.060 Uiso calc 1 . .
C C16 0.77834(17) 0.3638(3) 0.0987(3) 0.0354(8) Uani d 1 . .
H H16A 0.822729 0.376740 0.156286 0.053 Uiso calc 1 . .
H H16B 0.783395 0.414892 0.019286 0.053 Uiso calc 1 . .
H H16C 0.774305 0.273199 0.075345 0.053 Uiso calc 1 . .
O O1 0.82193(11) 0.50931(19) 0.34592(18) 0.0328(5) Uani d 1 . .
H H1 0.8557(16) 0.557(3) 0.395(3) 0.039 Uiso d 1 . .
C C19A 0.5825(6) 0.9664(8) 0.2365(8) 0.043(2) Uani d 0.407(3) A 2
H H19A 0.567673 0.928696 0.319604 0.064 Uiso calc 0.407(3) A 2
H H19B 0.540770 1.017991 0.200353 0.064 Uiso calc 0.407(3) A 2
H H19C 0.626896 1.020681 0.251144 0.064 Uiso calc 0.407(3) A 2
C C20A 0.6231(5) 0.9095(9) 0.0092(6) 0.0491(17) Uani d 0.407(3) A 2
H H20A 0.664481 0.970860 0.020627 0.074 Uiso calc 0.407(3) A 2
H H20B 0.579588 0.952041 -0.032896 0.074 Uiso calc 0.407(3) A 2
H H20C 0.639393 0.838544 -0.045638 0.074 Uiso calc 0.407(3) A 2
C C21A 0.5240(4) 0.7858(7) 0.1221(9) 0.0483(18) Uani d 0.407(3) A 2
H H21A 0.529982 0.715328 0.060292 0.072 Uiso calc 0.407(3) A 2
H H21B 0.485159 0.844677 0.088449 0.072 Uiso calc 0.407(3) A 2
H H21C 0.508887 0.751749 0.206657 0.072 Uiso calc 0.407(3) A 2
C C21 0.5479(6) 0.8008(11) 0.0366(10) 0.051(2) Uani d 0.355(3) A 1
H H21D 0.577046 0.769907 -0.036924 0.076 Uiso calc 0.355(3) A 1
H H21E 0.511748 0.865597 0.005605 0.076 Uiso calc 0.355(3) A 1
H H21F 0.520528 0.729261 0.075035 0.076 Uiso calc 0.355(3) A 1
C C20 0.6437(5) 0.9698(9) 0.0682(9) 0.044(2) Uani d 0.355(3) A 1
H H20D 0.671569 1.021830 0.132766 0.067 Uiso calc 0.355(3) A 1
H H20E 0.606890 1.023480 0.020727 0.067 Uiso calc 0.355(3) A 1
H H20F 0.678952 0.933012 0.006542 0.067 Uiso calc 0.355(3) A 1
C C19 0.5599(6) 0.9184(11) 0.2518(8) 0.041(3) Uani d 0.355(3) A 1
H H19D 0.533487 0.851489 0.299348 0.062 Uiso calc 0.355(3) A 1
H H19E 0.523300 0.980935 0.217642 0.062 Uiso calc 0.355(3) A 1
H H19F 0.596164 0.961166 0.311072 0.062 Uiso calc 0.355(3) A 1
C C20B 0.6394(8) 0.9925(10) 0.1248(14) 0.047(2) Uani d 0.238(3) A 3
H H20G 0.656770 1.023417 0.210814 0.071 Uiso calc 0.238(3) A 3
H H20H 0.602862 1.052981 0.086629 0.071 Uiso calc 0.238(3) A 3
H H20I 0.682573 0.984762 0.067536 0.071 Uiso calc 0.238(3) A 3
C C19B 0.5385(7) 0.8741(16) 0.2359(12) 0.044(2) Uani d 0.238(3) A 3
H H19G 0.508464 0.795580 0.237052 0.066 Uiso calc 0.238(3) A 3
H H19H 0.506234 0.946000 0.209426 0.066 Uiso calc 0.238(3) A 3
H H19I 0.560280 0.890126 0.323341 0.066 Uiso calc 0.238(3) A 3
C C21B 0.5727(9) 0.8205(16) 0.0033(9) 0.046(2) Uani d 0.238(3) A 3
H H21G 0.615410 0.815201 -0.055321 0.069 Uiso calc 0.238(3) A 3
H H21H 0.536654 0.884326 -0.029949 0.069 Uiso calc 0.238(3) A 3
H H21I 0.547892 0.737087 0.007774 0.069 Uiso calc 0.238(3) A 3

loop_
_atom_site_aniso_label
_atom_site_aniso_U_11
_atom_site_aniso_U_22
_atom_site_aniso_U_33
_atom_site_aniso_U_12
_atom_site_aniso_U_13
_atom_site_aniso_U_23
Cl1 0.0364(5) 0.0420(5) 0.0462(5) -0.0084(4) -0.0123(3) 0.0002(4)
N1 0.0267(14) 0.0293(15) 0.0330(13) -0.0019(12) -0.0032(10) 0.0010(11)
C2 0.0247(15) 0.0264(17) 0.0224(14) -0.0003(13) 0.0026(11) 0.0019(12)
C6 0.0260(16) 0.0272(18) 0.0308(15) 0.0000(13) -0.0021(12) 0.0010(13)
C1 0.0231(15) 0.0256(17) 0.0264(15) 0.0018(13) 0.0013(11) 0.0039(12)
C5 0.0353(18) 0.0204(17) 0.0347(16) 0.0010(13) -0.0046(13) -0.0009(13)
C8 0.0268(16) 0.0319(18) 0.0271(15) -0.0007(14) -0.0040(12) 0.0013(13)
C13 0.0320(17) 0.0276(18) 0.0364(17) 0.0075(14) -0.0033(13) -0.0021(13)
C12 0.0259(16) 0.0330(19) 0.0373(17) 0.0049(14) -0.0037(13) 0.0020(14)
C11 0.0271(17) 0.0342(19) 0.0275(15) -0.0046(14) -0.0050(12) 0.0029(13)
C10 0.0332(18) 0.0371(19) 0.0350(17) 0.0079(15) -0.0027(13) -0.0107(14)
C9 0.0278(17) 0.044(2) 0.0372(17) 0.0088(15) -0.0041(13) -0.0064(15)
C3 0.0281(16) 0.0328(18) 0.0204(14) 0.0010(13) -0.0041(11) -0.0032(12)
C7 0.0325(18) 0.0258(17) 0.0366(17) -0.0002(14) -0.0032(13) 0.0006(13)
C4 0.0266(16) 0.0297(18) 0.0247(15) 0.0031(13) -0.0013(11) 0.0010(12)
C14 0.0285(17) 0.0258(17) 0.0317(16) 0.0004(13) -0.0021(12) -0.0018(13)
C18 0.0361(18) 0.0294(18) 0.0304(16) 0.0097(14) -0.0037(13) -0.0012(13)
C15 0.044(2) 0.0284(18) 0.0362(17) -0.0061(15) 0.0008(14) 0.0018(14)
C17 0.043(2) 0.033(2) 0.0442(19) -0.0035(16) -0.0077(14) -0.0060(15)
C16 0.0400(19) 0.0301(18) 0.0360(17) 0.0042(15) 0.0003(13) -0.0038(14)
O1 0.0302(12) 0.0266(12) 0.0410(12) 0.0040(10) -0.0103(9) 0.0000(9)
C19A 0.036(4) 0.053(5) 0.038(3) 0.018(4) 0.000(3) 0.002(4)
C20A 0.051(4) 0.060(4) 0.036(4) 0.028(3) -0.003(3) 0.008(3)
C21A 0.041(4) 0.052(4) 0.051(4) 0.022(3) -0.012(3) -0.002(3)
C21 0.051(4) 0.056(4) 0.043(4) 0.028(4) -0.017(3) -0.001(4)
C20 0.049(4) 0.059(5) 0.026(5) 0.027(4) 0.007(4) 0.016(4)
C19 0.031(5) 0.055(6) 0.039(4) 0.018(4) 0.003(4) 0.003(4)
C20B 0.048(4) 0.055(5) 0.039(5) 0.022(4) -0.005(4) 0.007(4)
C19B 0.037(5) 0.053(5) 0.042(4) 0.019(4) -0.004(4) 0.000(4)
C21B 0.044(5) 0.054(4) 0.041(4) 0.028(4) -0.011(4) 0.004(4)

loop_
_atom_type_symbol
_atom_type_description
_atom_type_scat_dispersion_real
_atom_type_scat_dispersion_imag
_atom_type_scat_source
C C 0.0033 0.0016 'International Tables Vol C Tables 4.2.6.8 and 6.1.1.4'
H H 0.0000 0.0000 'International Tables Vol C Tables 4.2.6.8 and 6.1.1.4'
Cl Cl 0.1484 0.1585 'International Tables Vol C Tables 4.2.6.8 and 6.1.1.4'
N N 0.0061 0.0033 'International Tables Vol C Tables 4.2.6.8 and 6.1.1.4'
O O 0.0106 0.0060 'International Tables Vol C Tables 4.2.6.8 and 6.1.1.4'

loop_
_geom_angle_atom_site_label_1
_geom_angle_atom_site_label_2
_geom_angle_atom_site_label_3
_geom_angle_site_symmetry_1
_geom_angle_site_symmetry_3
_geom_angle
_geom_angle_publ_flag
C7 N1 C8 . . 119.4(2) ?
C1 C2 C14 . . 121.8(2) ?
C3 C2 C1 . . 116.6(3) ?
C3 C2 C14 . . 121.6(2) ?
C1 C6 C7 . . 122.0(2) ?
C5 C6 C1 . . 119.3(2) ?
C5 C6 C7 . . 118.7(3) ?
C6 C1 C2 . . 120.5(2) ?
O1 C1 C2 . . 119.8(2) ?
O1 C1 C6 . . 119.7(2) ?
C6 C5 H5 . . 118.9 ?
C4 C5 C6 . . 122.1(3) ?
C4 C5 H5 . . 118.9 ?
C13 C8 N1 . . 118.0(3) ?
C13 C8 C9 . . 119.1(3) ?
C9 C8 N1 . . 122.9(3) ?
C8 C13 H13 . . 119.6 ?
C8 C13 C12 . . 120.7(3) ?
C12 C13 H13 . . 119.6 ?
C13 C12 H12 . . 120.5 ?
C11 C12 C13 . . 119.0(3) ?
C11 C12 H12 . . 120.5 ?
C12 C11 Cl1 . . 119.9(2) ?
C12 C11 C10 . . 121.2(3) ?
C10 C11 Cl1 . . 118.9(2) ?
C11 C10 H10 . . 120.3 ?
C11 C10 C9 . . 119.4(3) ?
C9 C10 H10 . . 120.3 ?
C8 C9 H9 . . 119.7 ?
C10 C9 C8 . . 120.6(3) ?
C10 C9 H9 . . 119.7 ?
C2 C3 H3 . . 117.6 ?
C2 C3 C4 . . 124.7(2) ?
C4 C3 H3 . . 117.6 ?
N1 C7 C6 . . 123.6(3) ?
N1 C7 H7 . . 118.2 ?
C6 C7 H7 . . 118.2 ?
C5 C4 C3 . . 116.7(3) ?
C5 C4 C18 . . 121.4(3) ?
C3 C4 C18 . . 122.0(2) ?
C2 C14 C15 . . 109.9(2) ?
C2 C14 C17 . . 112.0(2) ?
C2 C14 C16 . . 110.4(2) ?
C17 C14 C15 . . 107.3(2) ?
C17 C14 C16 . . 107.1(2) ?
C16 C14 C15 . . 110.0(2) ?
C4 C18 C21A . . 108.9(4) ?
C4 C18 C20 . . 107.3(4) ?
C4 C18 C20B . . 107.7(6) ?
C19A C18 C4 . . 113.3(4) ?
C19A C18 C21A . . 103.1(5) ?
C20A C18 C4 . . 110.3(4) ?
C20A C18 C19A . . 112.7(5) ?
C20A C18 C21A . . 108.2(4) ?
C21 C18 C4 . . 113.7(5) ?
C21 C18 C20 . . 105.5(5) ?
C19 C18 C4 . . 109.7(5) ?
C19 C18 C21 . . 112.6(6) ?
C19 C18 C20 . . 107.6(5) ?
C19B C18 C4 . . 110.5(7) ?
C19B C18 C20B . . 107.6(7) ?
C19B C18 C21B . . 113.0(7) ?
C21B C18 C4 . . 111.4(7) ?
C21B C18 C20B . . 106.4(7) ?
C14 C15 H15A . . 109.5 ?
C14 C15 H15B . . 109.5 ?
C14 C15 H15C . . 109.5 ?
H15A C15 H15B . . 109.5 ?
H15A C15 H15C . . 109.5 ?
H15B C15 H15C . . 109.5 ?
C14 C17 H17A . . 109.5 ?
C14 C17 H17B . . 109.5 ?
C14 C17 H17C . . 109.5 ?
H17A C17 H17B . . 109.5 ?
H17A C17 H17C . . 109.5 ?
H17B C17 H17C . . 109.5 ?
C14 C16 H16A . . 109.5 ?
C14 C16 H16B . . 109.5 ?
C14 C16 H16C . . 109.5 ?
H16A C16 H16B . . 109.5 ?
H16A C16 H16C . . 109.5 ?
H16B C16 H16C . . 109.5 ?
C1 O1 H1 . . 107.0(18) ?
C18 C19A H19A . . 109.5 ?
C18 C19A H19B . . 109.5 ?
C18 C19A H19C . . 109.5 ?
H19A C19A H19B . . 109.5 ?
H19A C19A H19C . . 109.5 ?
H19B C19A H19C . . 109.5 ?
C18 C20A H20A . . 109.5 ?
C18 C20A H20B . . 109.5 ?
C18 C20A H20C . . 109.5 ?
H20A C20A H20B . . 109.5 ?
H20A C20A H20C . . 109.5 ?
H20B C20A H20C . . 109.5 ?
C18 C21A H21A . . 109.5 ?
C18 C21A H21B . . 109.5 ?
C18 C21A H21C . . 109.5 ?
H21A C21A H21B . . 109.5 ?
H21A C21A H21C . . 109.5 ?
H21B C21A H21C . . 109.5 ?
C18 C21 H21D . . 109.5 ?
C18 C21 H21E . . 109.5 ?
C18 C21 H21F . . 109.5 ?
H21D C21 H21E . . 109.5 ?
H21D C21 H21F . . 109.5 ?
H21E C21 H21F . . 109.5 ?
C18 C20 H20D . . 109.5 ?
C18 C20 H20E . . 109.5 ?
C18 C20 H20F . . 109.5 ?
H20D C20 H20E . . 109.5 ?
H20D C20 H20F . . 109.5 ?
H20E C20 H20F . . 109.5 ?
C18 C19 H19D . . 109.5 ?
C18 C19 H19E . . 109.5 ?
C18 C19 H19F . . 109.5 ?
H19D C19 H19E . . 109.5 ?
H19D C19 H19F . . 109.5 ?
H19E C19 H19F . . 109.5 ?
C18 C20B H20G . . 109.5 ?
C18 C20B H20H . . 109.5 ?
C18 C20B H20I . . 109.5 ?
H20G C20B H20H . . 109.5 ?
H20G C20B H20I . . 109.5 ?
H20H C20B H20I . . 109.5 ?
C18 C19B H19G . . 109.5 ?
C18 C19B H19H . . 109.5 ?
C18 C19B H19I . . 109.5 ?
H19G C19B H19H . . 109.5 ?
H19G C19B H19I . . 109.5 ?
H19H C19B H19I . . 109.5 ?
C18 C21B H21G . . 109.5 ?
C18 C21B H21H . . 109.5 ?
C18 C21B H21I . . 109.5 ?
H21G C21B H21H . . 109.5 ?
H21G C21B H21I . . 109.5 ?
H21H C21B H21I . . 109.5 ?

loop_
_geom_bond_atom_site_label_1
_geom_bond_atom_site_label_2
_geom_bond_site_symmetry_2
_geom_bond_distance
_geom_bond_publ_flag
Cl1 C11 . 1.747(3) ?
N1 C8 . 1.425(3) ?
N1 C7 . 1.287(3) ?
C2 C1 . 1.409(3) ?
C2 C3 . 1.395(4) ?
C2 C14 . 1.535(4) ?
C6 C1 . 1.409(4) ?
C6 C5 . 1.398(4) ?
C6 C7 . 1.444(4) ?
C1 O1 . 1.363(3) ?
C5 H5 . 0.9500 ?
C5 C4 . 1.379(4) ?
C8 C13 . 1.383(4) ?
C8 C9 . 1.390(4) ?
C13 H13 . 0.9500 ?
C13 C12 . 1.393(4) ?
C12 H12 . 0.9500 ?
C12 C11 . 1.376(4) ?
C11 C10 . 1.379(4) ?
C10 H10 . 0.9500 ?
C10 C9 . 1.384(4) ?
C9 H9 . 0.9500 ?
C3 H3 . 0.9500 ?
C3 C4 . 1.396(4) ?
C7 H7 . 0.9500 ?
C4 C18 . 1.538(4) ?
C14 C15 . 1.540(4) ?
C14 C17 . 1.537(4) ?
C14 C16 . 1.537(4) ?
C18 C19A . 1.537(6) ?
C18 C20A . 1.497(6) ?
C18 C21A . 1.579(6) ?
C18 C21 . 1.529(6) ?
C18 C20 . 1.571(6) ?
C18 C19 . 1.509(6) ?
C18 C20B . 1.558(7) ?
C18 C19B . 1.512(7) ?
C18 C21B . 1.529(7) ?
C15 H15A . 0.9800 ?
C15 H15B . 0.9800 ?
C15 H15C . 0.9800 ?
C17 H17A . 0.9800 ?
C17 H17B . 0.9800 ?
C17 H17C . 0.9800 ?
C16 H16A . 0.9800 ?
C16 H16B . 0.9800 ?
C16 H16C . 0.9800 ?
O1 H1 . 0.92(3) ?
C19A H19A . 0.9800 ?
C19A H19B . 0.9800 ?
C19A H19C . 0.9800 ?
C20A H20A . 0.9800 ?
C20A H20B . 0.9800 ?
C20A H20C . 0.9800 ?
C21A H21A . 0.9800 ?
C21A H21B . 0.9800 ?
C21A H21C . 0.9800 ?
C21 H21D . 0.9800 ?
C21 H21E . 0.9800 ?
C21 H21F . 0.9800 ?
C20 H20D . 0.9800 ?
C20 H20E . 0.9800 ?
C20 H20F . 0.9800 ?
C19 H19D . 0.9800 ?
C19 H19E . 0.9800 ?
C19 H19F . 0.9800 ?
C20B H20G . 0.9800 ?
C20B H20H . 0.9800 ?
C20B H20I . 0.9800 ?
C19B H19G . 0.9800 ?
C19B H19H . 0.9800 ?
C19B H19I . 0.9800 ?
C21B H21G . 0.9800 ?
C21B H21H . 0.9800 ?
C21B H21I . 0.9800 ?

loop_
_geom_hbond_atom_site_label_D
_geom_hbond_atom_site_label_H
_geom_hbond_atom_site_label_A
_geom_hbond_site_symmetry_A
_geom_hbond_distance_DH
_geom_hbond_distance_HA
_geom_hbond_distance_DA
_geom_hbond_angle_DHA
_geom_hbond_publ_flag
O1 H1 N1 . 0.92(3) 1.77(3) 2.615(3) 151(3) yes

loop_
_geom_torsion_atom_site_label_1
_geom_torsion_atom_site_label_2
_geom_torsion_atom_site_label_3
_geom_torsion_atom_site_label_4
_geom_torsion_site_symmetry_1
_geom_torsion_site_symmetry_2
_geom_torsion_site_symmetry_3
_geom_torsion_site_symmetry_4
_geom_torsion
_geom_torsion_publ_flag
Cl1 C11 C10 C9 . . . . -179.3(2) ?
N1 C8 C13 C12 . . . . 179.2(2) ?
N1 C8 C9 C10 . . . . -179.0(3) ?
C2 C3 C4 C5 . . . . 1.5(4) ?
C2 C3 C4 C18 . . . . -178.5(2) ?
C6 C5 C4 C3 . . . . -0.8(4) ?
C6 C5 C4 C18 . . . . 179.2(3) ?
C1 C2 C3 C4 . . . . -0.3(4) ?
C1 C2 C14 C15 . . . . 60.1(3) ?
C1 C2 C14 C17 . . . . 179.3(2) ?
C1 C2 C14 C16 . . . . -61.4(3) ?
C1 C6 C5 C4 . . . . -1.0(4) ?
C1 C6 C7 N1 . . . . -1.4(5) ?
C5 C6 C1 C2 . . . . 2.1(4) ?
C5 C6 C1 O1 . . . . -178.5(2) ?
C5 C6 C7 N1 . . . . 179.3(3) ?
C5 C4 C18 C19A . . . . -33.6(5) ?
C5 C4 C18 C20A . . . . 93.7(5) ?
C5 C4 C18 C21A . . . . -147.7(4) ?
C5 C4 C18 C21 . . . . 172.5(6) ?
C5 C4 C18 C20 . . . . 56.2(5) ?
C5 C4 C18 C19 . . . . -60.4(6) ?
C5 C4 C18 C20B . . . . 31.7(6) ?
C5 C4 C18 C19B . . . . -85.6(7) ?
C5 C4 C18 C21B . . . . 148.0(7) ?
C8 N1 C7 C6 . . . . 178.9(2) ?
C8 C13 C12 C11 . . . . 0.8(4) ?
C13 C8 C9 C10 . . . . 2.2(4) ?
C13 C12 C11 Cl1 . . . . 179.5(2) ?
C13 C12 C11 C10 . . . . 0.1(4) ?
C12 C11 C10 C9 . . . . 0.1(5) ?
C11 C10 C9 C8 . . . . -1.3(5) ?
C9 C8 C13 C12 . . . . -1.9(4) ?
C3 C2 C1 C6 . . . . -1.5(4) ?
C3 C2 C1 O1 . . . . 179.1(2) ?
C3 C2 C14 C15 . . . . -119.6(3) ?
C3 C2 C14 C17 . . . . -0.4(4) ?
C3 C2 C14 C16 . . . . 118.9(3) ?
C3 C4 C18 C19A . . . . 146.3(5) ?
C3 C4 C18 C20A . . . . -86.3(5) ?
C3 C4 C18 C21A . . . . 32.3(5) ?
C3 C4 C18 C21 . . . . -7.6(6) ?
C3 C4 C18 C20 . . . . -123.9(5) ?
C3 C4 C18 C19 . . . . 119.6(5) ?
C3 C4 C18 C20B . . . . -148.3(6) ?
C3 C4 C18 C19B . . . . 94.4(7) ?
C3 C4 C18 C21B . . . . -32.0(7) ?
C7 N1 C8 C13 . . . . -151.7(3) ?
C7 N1 C8 C9 . . . . 29.4(4) ?
C7 C6 C1 C2 . . . . -177.1(3) ?
C7 C6 C1 O1 . . . . 2.2(4) ?
C7 C6 C5 C4 . . . . 178.3(3) ?
C14 C2 C1 C6 . . . . 178.8(3) ?
C14 C2 C1 O1 . . . . -0.6(4) ?
C14 C2 C3 C4 . . . . 179.4(3) ?

_cod_database_fobs_code 2022473
